data_7052752
loop_
_publ_author_name
'Riob\'e, Fran\,cois'
'Piron, Flavia'
'R\'ethor\'e, C\'eline'
'Madalan, Augustin M.'
'G\'omez-Garc\'ia, Carlos J.'
'Lacour, J\'er\^ome'
'Wallis, John D.'
'Avarvari, Narcis'

_publ_section_title
;
 Radical cation salts of BEDT-TTF, enantiopure tetramethyl-BEDT-TTF,
 and TTF-Oxazoline (TTF-Ox) donors with the homoleptic TRISPHAT anion
;
_journal_issue 10
_journal_name_full 'New Journal of Chemistry'
_journal_page_first 2279
_journal_paper_doi 10.1039/c1nj20310j
_journal_volume 35
_journal_year 2011
_chemical_formula_sum 'C32 H14 Cl12 N2 O6 P S8'
_chemical_formula_weight 1235.30
_chemical_name_common BEDT-Trisphat
_chemical_name_systematic
;
?
;
_space_group_IT_number 2
_symmetry_cell_setting triclinic
_symmetry_space_group_name_Hall '-P 1'
_symmetry_space_group_name_H-M 'P -1'
_atom_sites_solution_hydrogens geom
_atom_sites_solution_primary direct
_atom_sites_solution_secondary difmap
_audit_creation_method SHELXL-97
_cell_angle_alpha 81.546(14)
_cell_angle_beta 75.286(14)
_cell_angle_gamma 79.334(14)
_cell_formula_units_Z 2
_cell_length_a 10.2344(12)
_cell_length_b 14.6453(18)
_cell_length_c 16.1178(19)
_cell_measurement_reflns_used 5788
_cell_measurement_temperature 293(2)
_cell_measurement_theta_max 24.50
_cell_measurement_theta_min 2.35
_cell_volume 2283.5(5)
_computing_cell_refinement 'SELECT, CELL [STOE-IPDS]'
_computing_data_collection 'EXPOSE [STOE-IPDS]'
_computing_data_reduction 'INTEGRATE [STOE-IPDS]'
_computing_structure_refinement 'SHELXL-97 (Sheldrick, 1997)'
_computing_structure_solution 'SHELXS-97 (Sheldrick, 1990)'
_diffrn_ambient_temperature 293(2)
_diffrn_detector_area_resol_mean 6.6
_diffrn_measured_fraction_theta_full 0.940
_diffrn_measured_fraction_theta_max 0.940
_diffrn_measurement_device_type 'STOE-IPDS I'
_diffrn_measurement_method 'Oscillation, Phi. incr. = 1.4'
_diffrn_radiation_monochromator graphite
_diffrn_radiation_source 'fine-focus sealed tube'
_diffrn_radiation_type MoK\a
_diffrn_radiation_wavelength 0.71073
_diffrn_reflns_av_R_equivalents 0.1424
_diffrn_reflns_av_sigmaI/netI 0.2023
_diffrn_reflns_limit_h_max 12
_diffrn_reflns_limit_h_min -12
_diffrn_reflns_limit_k_max 17
_diffrn_reflns_limit_k_min -17
_diffrn_reflns_limit_l_max 19
_diffrn_reflns_limit_l_min -19
_diffrn_reflns_number 20911
_diffrn_reflns_theta_full 24.94
_diffrn_reflns_theta_max 24.94
_diffrn_reflns_theta_min 2.19
_exptl_absorpt_coefficient_mu 1.175
_exptl_absorpt_correction_T_max 0.9069
_exptl_absorpt_correction_T_min 0.8224
_exptl_absorpt_correction_type multi-scan
_exptl_absorpt_process_details wingx
_exptl_crystal_colour violet
_exptl_crystal_density_diffrn 1.797
_exptl_crystal_density_meas ?
_exptl_crystal_density_method 'not measured'
_exptl_crystal_description prism
_exptl_crystal_F_000 1230
_exptl_crystal_size_max 0.5
_exptl_crystal_size_mid 0.05
_exptl_crystal_size_min 0.02
_refine_diff_density_max 0.461
_refine_diff_density_min -0.349
_refine_diff_density_rms 0.065
_refine_ls_extinction_method none
_refine_ls_goodness_of_fit_ref 0.688
_refine_ls_hydrogen_treatment constr
_refine_ls_matrix_type full
_refine_ls_number_parameters 552
_refine_ls_number_reflns 7512
_refine_ls_number_restraints 8
_refine_ls_restrained_S_all 0.695
_refine_ls_R_factor_all 0.1480
_refine_ls_R_factor_gt 0.0496
_refine_ls_shift/su_max 0.064
_refine_ls_shift/su_mean 0.003
_refine_ls_structure_factor_coef Fsqd
_refine_ls_weighting_details 'calc w=1/[\s^2^(Fo^2^)+(0.0000P)^2^+0.0000P] where P=(Fo^2^+2Fc^2^)/3'
_refine_ls_weighting_scheme calc
_refine_ls_wR_factor_gt 0.0672
_refine_ls_wR_factor_ref 0.0799
_reflns_number_gt 3030
_reflns_number_total 7512
_reflns_threshold_expression >2sigma(I)
_cod_data_source_file c1nj20310j.txt
_cod_data_source_block 2
_cod_depositor_comments
;
The following automatic conversions were performed:

'_symmetry_cell_setting' value 'Triclinic' changed to 'triclinic'
according to /home/saulius/struct/CIF-dictionaries/cif_core.dic
dictionary named 'cif_core.dic' version 2.4.1 from 2010-06-29.

Automatic conversion script
Id: cif_fix_values 1715 2011-07-08 13:25:40Z adriana 

The following automatic conversions were performed:

'_exptl_crystal_density_meas' value 'not measured' was changed to '?'
- the value is perceived as not measured.

Automatic conversion script
Id: cif_fix_values 3008 2015-01-20 13:52:24Z robertas 
;
_cod_original_sg_symbol_H-M P-1
_cod_database_code 7052752

loop_
_symmetry_equiv_pos_as_xyz
'x, y, z'
'-x, -y, -z'

loop_
_atom_site_label
_atom_site_type_symbol
_atom_site_fract_x
_atom_site_fract_y
_atom_site_fract_z
_atom_site_U_iso_or_equiv
_atom_site_adp_type
_atom_site_occupancy
_atom_site_symmetry_multiplicity
_atom_site_calc_flag
_atom_site_refinement_flags
C1 C 0.5926(9) 0.7391(7) 0.3028(6) 0.127(4) Uani 1 1 d D
H1A H 0.6450 0.6836 0.2774 0.153 Uiso 1 1 calc R
H1B H 0.5485 0.7191 0.3617 0.153 Uiso 1 1 calc R
C2 C 0.4833(7) 0.7752(6) 0.2559(4) 0.078(3) Uani 1 1 d D
H2A H 0.4189 0.8216 0.2890 0.093 Uiso 1 1 calc R
H2B H 0.4349 0.7239 0.2567 0.093 Uiso 1 1 calc R
C3 C 0.7665(6) 0.8379(4) 0.1952(4) 0.0448(17) Uani 1 1 d .
C4 C 0.6929(6) 0.8430(4) 0.1360(4) 0.0395(16) Uani 1 1 d .
C5 C 0.9376(6) 0.8730(4) 0.0532(4) 0.0385(16) Uani 1 1 d .
C6 C 1.0536(6) 0.8898(4) -0.0090(4) 0.0388(16) Uani 1 1 d .
C7 C 1.3001(6) 0.9011(4) -0.0928(4) 0.0368(15) Uani 1 1 d .
C8 C 1.2302(6) 0.9054(4) -0.1518(4) 0.0437(17) Uani 1 1 d .
C9 C 1.5325(8) 0.8927(9) -0.2118(6) 0.156(6) Uani 1 1 d D
H9A H 1.6101 0.9261 -0.2311 0.188 Uiso 1 1 calc R
H9B H 1.5702 0.8270 -0.2129 0.188 Uiso 1 1 calc R
C10 C 1.4591(10) 0.9147(11) -0.2821(7) 0.182(6) Uani 1 1 d DU
H10A H 1.5038 0.8714 -0.3245 0.219 Uiso 1 1 calc R
H10B H 1.4754 0.9765 -0.3094 0.219 Uiso 1 1 calc R
C11 C 0.8074(5) 0.6655(4) 0.6210(4) 0.0323(15) Uani 1 1 d .
C12 C 0.7309(5) 0.6551(4) 0.5665(4) 0.0369(16) Uani 1 1 d .
C13 C 0.7420(6) 0.5667(5) 0.5386(4) 0.0415(16) Uani 1 1 d .
C14 C 0.8277(6) 0.4913(4) 0.5682(4) 0.0375(15) Uani 1 1 d .
C15 C 0.9072(5) 0.5014(4) 0.6240(4) 0.0385(16) Uani 1 1 d .
C16 C 0.8931(6) 0.5898(4) 0.6509(4) 0.0358(16) Uani 1 1 d .
C17 C 0.8034(6) 0.6751(4) 0.8799(4) 0.0381(16) Uani 1 1 d .
C18 C 0.7099(6) 0.6473(4) 0.9564(4) 0.0411(16) Uani 1 1 d .
C19 C 0.7609(7) 0.6170(4) 1.0290(4) 0.0421(16) Uani 1 1 d .
C20 C 0.8956(7) 0.6183(4) 1.0299(4) 0.0524(19) Uani 1 1 d .
C21 C 0.9902(6) 0.6478(4) 0.9506(4) 0.0408(16) Uani 1 1 d .
C22 C 0.9381(6) 0.6759(4) 0.8795(4) 0.0326(14) Uani 1 1 d .
C23 C 0.9509(6) 0.8955(4) 0.6851(4) 0.0398(16) Uani 1 1 d .
C24 C 0.9375(6) 0.9917(4) 0.6784(5) 0.0481(19) Uani 1 1 d .
C25 C 1.0314(8) 1.0352(4) 0.6135(5) 0.0491(19) Uani 1 1 d .
C26 C 1.1332(7) 0.9844(5) 0.5596(5) 0.052(2) Uani 1 1 d .
C27 C 1.1487(6) 0.8857(4) 0.5672(4) 0.0452(18) Uani 1 1 d .
C28 C 1.0542(6) 0.8448(4) 0.6314(4) 0.0353(15) Uani 1 1 d .
Cl1 Cl 0.61992(16) 0.74945(12) 0.53429(11) 0.0548(5) Uani 1 1 d .
Cl2 Cl 0.64369(18) 0.55305(13) 0.47064(12) 0.0652(6) Uani 1 1 d .
Cl3 Cl 0.8386(2) 0.38259(12) 0.53542(13) 0.0695(6) Uani 1 1 d .
Cl4 Cl 1.01521(17) 0.41032(11) 0.66233(12) 0.0574(5) Uani 1 1 d .
Cl5 Cl 0.54309(16) 0.64793(13) 0.95437(12) 0.0622(5) Uani 1 1 d .
Cl6 Cl 0.65270(19) 0.57608(13) 1.12225(12) 0.0708(6) Uani 1 1 d .
Cl7 Cl 0.9529(2) 0.58584(14) 1.12153(12) 0.0765(6) Uani 1 1 d .
Cl8 Cl 1.15659(17) 0.65023(13) 0.94755(12) 0.0630(5) Uani 1 1 d .
Cl9 Cl 0.80711(19) 1.05114(13) 0.75055(15) 0.0798(6) Uani 1 1 d .
Cl10 Cl 1.0142(2) 1.15616(12) 0.60516(16) 0.0938(8) Uani 1 1 d .
Cl11 Cl 1.2498(2) 1.04025(15) 0.48026(14) 0.0915(8) Uani 1 1 d .
Cl12 Cl 1.27821(16) 0.82021(13) 0.50128(12) 0.0644(5) Uani 1 1 d .
O1 O 0.8091(4) 0.7449(3) 0.6539(2) 0.0381(10) Uani 1 1 d .
O2 O 0.9599(4) 0.6108(2) 0.7058(2) 0.0374(10) Uani 1 1 d .
O3 O 0.7703(3) 0.7043(3) 0.8044(3) 0.0424(11) Uani 1 1 d .
O4 O 1.0107(4) 0.7043(3) 0.7993(3) 0.0424(11) Uani 1 1 d .
O5 O 0.8667(4) 0.8426(3) 0.7422(3) 0.0416(11) Uani 1 1 d .
O6 O 1.0539(3) 0.7509(3) 0.6462(2) 0.0368(10) Uani 1 1 d .
P1 P 0.91198(16) 0.72605(12) 0.72488(11) 0.0371(4) Uani 1 1 d .
S1 S 0.70750(19) 0.81022(16) 0.30714(12) 0.0715(6) Uani 1 1 d .
S2 S 0.52720(16) 0.82619(13) 0.14725(12) 0.0541(5) Uani 1 1 d .
S3 S 0.93617(16) 0.85316(13) 0.16143(11) 0.0506(5) Uani 1 1 d .
S4 S 0.78487(15) 0.86575(12) 0.02877(11) 0.0445(4) Uani 1 1 d .
S5 S 1.20703(16) 0.89023(12) 0.01512(11) 0.0493(5) Uani 1 1 d .
S6 S 1.05610(15) 0.90015(12) -0.11770(11) 0.0448(4) Uani 1 1 d .
S7 S 1.47230(17) 0.90799(14) -0.10471(14) 0.0653(6) Uani 1 1 d .
S8 S 1.2908(2) 0.91402(18) -0.26447(13) 0.0801(7) Uani 1 1 d U
C1S C 0.2652(7) 0.6482(7) 0.1661(5) 0.060(2) Uani 1 1 d .
C2S C 0.2940(7) 0.5479(5) 0.1567(5) 0.068(2) Uani 1 1 d .
H2S1 H 0.3215 0.5389 0.0965 0.103 Uiso 1 1 calc R
H2S2 H 0.2132 0.5204 0.1829 0.103 Uiso 1 1 calc R
H2S3 H 0.3662 0.5188 0.1844 0.103 Uiso 1 1 calc R
N1S N 0.2483(7) 0.7246(5) 0.1707(5) 0.088(2) Uani 1 1 d .
C3S C 0.5718(9) 0.4549(8) 0.3073(6) 0.094(3) Uani 1 1 d .
C4S C 0.6834(9) 0.3842(6) 0.3159(6) 0.112(3) Uani 1 1 d .
H4S1 H 0.7674 0.4085 0.2915 0.169 Uiso 1 1 calc R
H4S2 H 0.6811 0.3326 0.2861 0.169 Uiso 1 1 calc R
H4S3 H 0.6775 0.3634 0.3759 0.169 Uiso 1 1 calc R
N2S N 0.4861(8) 0.5155(7) 0.3043(6) 0.120(3) Uani 1 1 d .

loop_
_atom_site_aniso_label
_atom_site_aniso_U_11
_atom_site_aniso_U_22
_atom_site_aniso_U_33
_atom_site_aniso_U_23
_atom_site_aniso_U_13
_atom_site_aniso_U_12
C1 0.144(8) 0.184(11) 0.070(6) 0.053(7) -0.038(6) -0.097(8)
C2 0.069(5) 0.113(7) 0.049(5) 0.031(5) -0.008(4) -0.048(5)
C3 0.047(4) 0.040(4) 0.043(4) -0.001(3) -0.012(3) 0.004(3)
C4 0.052(4) 0.031(4) 0.031(4) -0.009(3) -0.005(3) 0.002(3)
C5 0.043(4) 0.026(4) 0.041(4) -0.008(3) -0.001(3) 0.000(3)
C6 0.048(4) 0.018(3) 0.047(4) -0.008(3) -0.006(3) -0.001(3)
C7 0.038(3) 0.030(4) 0.040(4) -0.003(3) -0.006(3) -0.003(3)
C8 0.039(4) 0.041(4) 0.050(5) -0.008(4) -0.004(3) -0.008(3)
C9 0.040(5) 0.276(16) 0.092(8) 0.031(9) 0.036(5) 0.016(7)
C10 0.101(8) 0.356(18) 0.092(9) -0.061(11) 0.017(7) -0.069(10)
C11 0.037(3) 0.035(4) 0.023(3) 0.002(3) -0.004(3) -0.010(3)
C12 0.039(3) 0.036(4) 0.033(4) 0.010(3) -0.005(3) -0.016(3)
C13 0.039(4) 0.051(4) 0.039(4) -0.010(4) -0.004(3) -0.020(3)
C14 0.044(4) 0.032(4) 0.038(4) -0.010(3) -0.005(3) -0.011(3)
C15 0.039(3) 0.036(4) 0.039(4) 0.001(3) -0.003(3) -0.013(3)
C16 0.040(3) 0.042(4) 0.028(4) 0.005(3) -0.006(3) -0.023(3)
C17 0.050(4) 0.031(4) 0.035(4) -0.007(3) -0.009(3) -0.011(3)
C18 0.050(4) 0.033(4) 0.038(4) -0.009(3) -0.002(3) -0.008(3)
C19 0.059(4) 0.029(4) 0.033(4) -0.007(3) 0.000(3) -0.005(3)
C20 0.079(5) 0.031(4) 0.050(5) -0.006(4) -0.032(4) 0.007(4)
C21 0.049(4) 0.032(4) 0.043(4) -0.010(3) -0.016(4) 0.003(3)
C22 0.043(4) 0.022(3) 0.031(4) -0.015(3) 0.003(3) -0.005(3)
C23 0.033(4) 0.036(4) 0.058(5) -0.015(4) -0.018(3) -0.006(3)
C24 0.047(4) 0.025(4) 0.082(6) -0.013(4) -0.037(4) 0.006(3)
C25 0.067(5) 0.023(4) 0.068(5) 0.000(4) -0.032(4) -0.012(4)
C26 0.056(4) 0.046(5) 0.066(5) 0.015(4) -0.033(4) -0.028(4)
C27 0.051(4) 0.038(4) 0.054(5) 0.004(4) -0.026(4) -0.012(3)
C28 0.032(3) 0.032(4) 0.043(4) -0.001(3) -0.008(3) -0.010(3)
Cl1 0.0576(10) 0.0526(11) 0.0586(12) 0.0003(9) -0.0254(9) -0.0082(9)
Cl2 0.0732(12) 0.0734(13) 0.0647(13) -0.0122(11) -0.0287(11) -0.0295(10)
Cl3 0.0924(13) 0.0434(11) 0.0806(14) -0.0219(11) -0.0190(12) -0.0203(10)
Cl4 0.0656(11) 0.0374(10) 0.0649(13) 0.0012(9) -0.0140(10) -0.0039(9)
Cl5 0.0504(10) 0.0658(13) 0.0621(13) 0.0045(11) 0.0022(9) -0.0183(9)
Cl6 0.0884(13) 0.0587(13) 0.0482(12) 0.0071(11) 0.0058(10) -0.0084(11)
Cl7 0.1001(15) 0.0802(15) 0.0490(12) 0.0050(11) -0.0298(12) -0.0056(12)
Cl8 0.0618(11) 0.0630(13) 0.0712(14) -0.0082(11) -0.0324(11) -0.0028(10)
Cl9 0.0731(12) 0.0599(13) 0.1160(18) -0.0456(13) -0.0386(13) 0.0170(11)
Cl10 0.1310(18) 0.0312(11) 0.145(2) 0.0088(13) -0.0844(17) -0.0198(11)
Cl11 0.1129(16) 0.0808(16) 0.0895(17) 0.0365(13) -0.0314(14) -0.0617(13)
Cl12 0.0513(10) 0.0758(14) 0.0567(12) 0.0001(11) 0.0045(9) -0.0155(10)
O1 0.050(2) 0.027(2) 0.040(3) -0.003(2) -0.014(2) -0.010(2)
O2 0.047(2) 0.027(2) 0.041(3) -0.001(2) -0.014(2) -0.009(2)
O3 0.037(2) 0.055(3) 0.038(3) -0.007(2) -0.005(2) -0.018(2)
O4 0.036(2) 0.052(3) 0.042(3) -0.009(2) -0.009(2) -0.013(2)
O5 0.033(2) 0.039(3) 0.053(3) -0.020(2) 0.000(2) -0.008(2)
O6 0.035(2) 0.029(3) 0.042(3) -0.006(2) 0.000(2) -0.0059(19)
P1 0.0377(9) 0.0396(11) 0.0357(10) -0.0071(9) -0.0054(8) -0.0118(8)
S1 0.0663(12) 0.1105(18) 0.0402(12) 0.0102(12) -0.0128(10) -0.0335(12)
S2 0.0426(10) 0.0637(13) 0.0528(12) 0.0104(10) -0.0103(9) -0.0141(9)
S3 0.0424(9) 0.0635(12) 0.0452(11) 0.0031(10) -0.0125(9) -0.0097(9)
S4 0.0468(10) 0.0454(11) 0.0419(11) -0.0078(9) -0.0069(9) -0.0110(8)
S5 0.0491(10) 0.0542(12) 0.0459(11) 0.0041(10) -0.0164(9) -0.0116(9)
S6 0.0432(9) 0.0547(12) 0.0397(10) -0.0114(9) -0.0075(8) -0.0138(9)
S7 0.0365(10) 0.0726(14) 0.0857(16) 0.0021(12) -0.0154(10) -0.0121(10)
S8 0.0646(13) 0.136(2) 0.0424(12) -0.0210(13) 0.0041(10) -0.0374(14)
C1S 0.051(4) 0.070(6) 0.054(5) -0.007(5) -0.006(4) -0.009(5)
C2S 0.065(5) 0.062(6) 0.079(6) -0.013(5) -0.017(4) -0.007(4)
N1S 0.094(5) 0.061(5) 0.107(6) -0.012(5) -0.026(5) -0.005(4)
C3S 0.060(6) 0.125(9) 0.074(7) 0.034(6) 0.002(5) -0.016(6)
C4S 0.105(7) 0.093(7) 0.113(8) -0.012(6) -0.010(6) 0.029(6)
N2S 0.073(5) 0.154(9) 0.110(7) 0.027(6) -0.009(5) -0.006(5)

loop_
_atom_type_symbol
_atom_type_description
_atom_type_scat_dispersion_real
_atom_type_scat_dispersion_imag
_atom_type_scat_source
C C 0.0033 0.0016 'International Tables Vol C Tables 4.2.6.8 and 6.1.1.4'
H H 0.0000 0.0000 'International Tables Vol C Tables 4.2.6.8 and 6.1.1.4'
Cl Cl 0.1484 0.1585 'International Tables Vol C Tables 4.2.6.8 and 6.1.1.4'
O O 0.0106 0.0060 'International Tables Vol C Tables 4.2.6.8 and 6.1.1.4'
P P 0.1023 0.0942 'International Tables Vol C Tables 4.2.6.8 and 6.1.1.4'
S S 0.1246 0.1234 'International Tables Vol C Tables 4.2.6.8 and 6.1.1.4'
N N 0.0061 0.0033 'International Tables Vol C Tables 4.2.6.8 and 6.1.1.4'

loop_
_geom_angle_atom_site_label_1
_geom_angle_atom_site_label_2
_geom_angle_atom_site_label_3
_geom_angle
C2 C1 S1 119.8(6)
C2 C1 H1A 107.4
S1 C1 H1A 107.4
C2 C1 H1B 107.4
S1 C1 H1B 107.4
H1A C1 H1B 106.9
C1 C2 S2 119.5(5)
C1 C2 H2A 107.5
S2 C2 H2A 107.5
C1 C2 H2B 107.5
S2 C2 H2B 107.5
H2A C2 H2B 107.0
C4 C3 S3 119.2(5)
C4 C3 S1 125.3(5)
S3 C3 S1 115.4(3)
C3 C4 S2 130.8(5)
C3 C4 S4 114.2(4)
S2 C4 S4 115.0(3)
C6 C5 S3 122.2(4)
C6 C5 S4 123.0(4)
S3 C5 S4 114.8(3)
C5 C6 S5 122.7(5)
C5 C6 S6 121.2(4)
S5 C6 S6 115.7(4)
C8 C7 S7 129.9(5)
C8 C7 S5 116.2(5)
S7 C7 S5 113.9(3)
C7 C8 S6 118.3(5)
C7 C8 S8 128.1(5)
S6 C8 S8 113.6(3)
C10 C9 S7 129.1(7)
C10 C9 H9A 105.0
S7 C9 H9A 105.0
C10 C9 H9B 105.0
S7 C9 H9B 105.0
H9A C9 H9B 105.9
C9 C10 S8 122.3(7)
C9 C10 H10A 106.7
S8 C10 H10A 106.7
C9 C10 H10B 106.8
S8 C10 H10B 106.8
H10A C10 H10B 106.6
O1 C11 C12 126.8(5)
O1 C11 C16 112.5(5)
C12 C11 C16 120.8(6)
C11 C12 C13 119.1(5)
C11 C12 Cl1 119.6(5)
C13 C12 Cl1 121.3(4)
C14 C13 C12 120.1(5)
C14 C13 Cl2 120.7(5)
C12 C13 Cl2 119.2(5)
C13 C14 C15 121.3(6)
C13 C14 Cl3 119.9(5)
C15 C14 Cl3 118.8(5)
C14 C15 C16 117.2(5)
C14 C15 Cl4 123.1(5)
C16 C15 Cl4 119.7(4)
O2 C16 C11 113.8(6)
O2 C16 C15 124.7(5)
C11 C16 C15 121.5(5)
O3 C17 C22 114.9(5)
O3 C17 C18 124.2(5)
C22 C17 C18 120.9(6)
C19 C18 C17 117.1(5)
C19 C18 Cl5 123.3(5)
C17 C18 Cl5 119.5(5)
C18 C19 C20 122.6(6)
C18 C19 Cl6 118.8(5)
C20 C19 Cl6 118.7(5)
C19 C20 C21 119.4(5)
C19 C20 Cl7 121.3(6)
C21 C20 Cl7 119.3(5)
C22 C21 C20 116.9(5)
C22 C21 Cl8 121.5(5)
C20 C21 Cl8 121.6(5)
C21 C22 O4 125.6(5)
C21 C22 C17 123.0(6)
O4 C22 C17 111.4(5)
O5 C23 C28 113.5(5)
O5 C23 C24 125.5(6)
C28 C23 C24 121.0(6)
C23 C24 C25 117.7(6)
C23 C24 Cl9 118.5(6)
C25 C24 Cl9 123.7(5)
C26 C25 C24 120.9(6)
C26 C25 Cl10 121.5(6)
C24 C25 Cl10 117.6(6)
C25 C26 C27 121.5(6)
C25 C26 Cl11 119.9(6)
C27 C26 Cl11 118.5(6)
C28 C27 C26 116.2(6)
C28 C27 Cl12 121.5(5)
C26 C27 Cl12 122.3(5)
C23 C28 O6 114.1(5)
C23 C28 C27 122.5(6)
O6 C28 C27 123.4(6)
C11 O1 P1 111.7(3)
C16 O2 P1 110.7(4)
C17 O3 P1 111.1(3)
C22 O4 P1 111.8(3)
C23 O5 P1 111.1(4)
C28 O6 P1 110.4(4)
O1 P1 O4 177.6(2)
O1 P1 O3 87.20(18)
O4 P1 O3 90.55(19)
O1 P1 O2 91.27(19)
O4 P1 O2 87.91(19)
O3 P1 O2 93.4(2)
O1 P1 O6 93.35(19)
O4 P1 O6 88.93(18)
O3 P1 O6 178.3(2)
O2 P1 O6 88.2(2)
O1 P1 O5 88.70(19)
O4 P1 O5 92.18(19)
O3 P1 O5 87.8(2)
O2 P1 O5 178.8(2)
O6 P1 O5 90.59(19)
C1 S1 C3 97.7(4)
C4 S2 C2 102.5(3)
C5 S3 C3 95.4(3)
C5 S4 C4 96.4(3)
C6 S5 C7 95.2(3)
C6 S6 C8 94.6(3)
C9 S7 C7 99.9(4)
C10 S8 C8 105.4(4)
N1S C1S C2S 177.1(10)
C1S C2S H2S1 109.5
C1S C2S H2S2 109.5
H2S1 C2S H2S2 109.5
C1S C2S H2S3 109.5
H2S1 C2S H2S3 109.5
H2S2 C2S H2S3 109.5
N2S C3S C4S 174.5(13)
C3S C4S H4S1 109.5
C3S C4S H4S2 109.5
H4S1 C4S H4S2 109.5
C3S C4S H4S3 109.5
H4S1 C4S H4S3 109.5
H4S2 C4S H4S3 109.5

loop_
_geom_bond_atom_site_label_1
_geom_bond_atom_site_label_2
_geom_bond_distance
C1 C2 1.481(12)
C1 S1 1.730(8)
C1 H1A 0.9700
C1 H1B 0.9700
C2 S2 1.780(6)
C2 H2A 0.9700
C2 H2B 0.9700
C3 C4 1.344(7)
C3 S3 1.729(6)
C3 S1 1.762(6)
C4 S2 1.719(6)
C4 S4 1.762(6)
C5 C6 1.381(7)
C5 S3 1.723(6)
C5 S4 1.730(6)
C6 S5 1.713(6)
C6 S6 1.730(6)
C7 C8 1.316(8)
C7 S7 1.744(6)
C7 S5 1.758(6)
C8 S6 1.738(6)
C8 S8 1.757(7)
C9 C10 1.479(11)
C9 S7 1.712(10)
C9 H9A 0.9700
C9 H9B 0.9700
C10 S8 1.674(9)
C10 H10A 0.9700
C10 H10B 0.9700
C11 O1 1.350(6)
C11 C12 1.358(7)
C11 C16 1.389(7)
C12 C13 1.408(8)
C12 Cl1 1.725(6)
C13 C14 1.383(8)
C13 Cl2 1.717(6)
C14 C15 1.396(8)
C14 Cl3 1.726(6)
C15 C16 1.397(8)
C15 Cl4 1.715(6)
C16 O2 1.345(6)
C17 O3 1.334(6)
C17 C22 1.379(7)
C17 C18 1.415(8)
C18 C19 1.382(8)
C18 Cl5 1.714(6)
C19 C20 1.386(8)
C19 Cl6 1.726(6)
C20 C21 1.456(8)
C20 Cl7 1.697(6)
C21 C22 1.363(7)
C21 Cl8 1.698(6)
C22 O4 1.367(6)
C23 O5 1.351(7)
C23 C28 1.360(8)
C23 C24 1.382(8)
C24 C25 1.395(9)
C24 Cl9 1.723(7)
C25 C26 1.355(9)
C25 Cl10 1.736(6)
C26 C27 1.416(8)
C26 Cl11 1.734(7)
C27 C28 1.374(8)
C27 Cl12 1.708(7)
C28 O6 1.362(6)
O1 P1 1.705(4)
O2 P1 1.719(4)
O3 P1 1.719(4)
O4 P1 1.715(4)
O5 P1 1.728(4)
O6 P1 1.724(4)
C1S N1S 1.111(9)
C1S C2S 1.466(11)
C2S H2S1 0.9600
C2S H2S2 0.9600
C2S H2S3 0.9600
C3S N2S 1.131(10)
C3S C4S 1.413(11)
C4S H4S1 0.9600
C4S H4S2 0.9600
C4S H4S3 0.9600
